data_7017851
loop_
_publ_author_name
'Bashforth, Rachel'
'Boyall, Alice J.'
'Coffer, Philippa K.'
'Dillon, Keith B.'
'Goeta, Andr\'es E'
'Howard, Judith A. K.'
'Kenwright, Alan M.'
'Probert, Michael R.'
'Shepherd, Helena J.'
'Thompson, Amber L.'

_publ_section_title
;
 The relative stabilities of cyclic dicationic derivatives of diphosphanes
 with three (3P) or four (4P) linked phosphorus atoms.
;
_journal_issue 4
_journal_name_full 'Dalton transactions (Cambridge, England : 2003)'
_journal_page_first 1165
_journal_page_last 1172
_journal_paper_doi 10.1039/c1dt11549a
_journal_volume 41
_journal_year 2012
_chemical_formula_moiety '2(C39 H59 P3), Cl6 Sn, 7.982(C H Cl3), 2(Cl3 Sn)'
_chemical_formula_sum 'C85.982 H125.982 Cl35.946 P6 Sn3'
_chemical_formula_weight 2975.87
_space_group_IT_number 2
_symmetry_cell_setting triclinic
_symmetry_space_group_name_Hall '-P 1'
_symmetry_space_group_name_H-M 'P -1'
_atom_sites_solution_hydrogens geom
_atom_sites_solution_primary direct
_atom_sites_solution_secondary difmap
_audit_creation_method SHELXL-97
_cell_angle_alpha 72.928(2)
_cell_angle_beta 87.477(2)
_cell_angle_gamma 72.386(2)
_cell_formula_units_Z 1
_cell_length_a 10.5087(6)
_cell_length_b 15.1261(8)
_cell_length_c 20.8450(10)
_cell_measurement_reflns_used 4030
_cell_measurement_temperature 120(2)
_cell_measurement_theta_max 24.914
_cell_measurement_theta_min 2.233
_cell_volume 3015.3(3)
_computing_data_collection 'SMART v5.625 (Bruker, 2001)'
_computing_data_reduction 'SAINT v6.45A (Bruker, 2003)'
_computing_molecular_graphics
;
Olex2, Durham University (compiled Feb 15 2009 13:03:59)
;
_computing_publication_material
;
Olex2, Durham University (compiled Feb 15 2009 13:03:59)
;
_computing_structure_refinement 'SHELXL-97 (Sheldrick, 1997)'
_computing_structure_solution 'SHELXS-97 (Sheldrick, 1990)'
_diffrn_ambient_temperature 120(2)
_diffrn_detector 'CCD area detector'
_diffrn_detector_area_resol_mean 8.0
_diffrn_detector_type 'Bruker SMART CCD 1K area detector'
_diffrn_measured_fraction_theta_full 0.998
_diffrn_measured_fraction_theta_max 0.998
_diffrn_measurement_device 'three-circle diffractometer'
_diffrn_measurement_device_type 'Bruker SMART CCD 1K area detector'
_diffrn_measurement_method '\w scans'
_diffrn_orient_matrix_UB_11 0.081221
_diffrn_orient_matrix_UB_12 0.022212
_diffrn_orient_matrix_UB_13 -0.005989
_diffrn_orient_matrix_UB_21 0.010465
_diffrn_orient_matrix_UB_22 -0.011287
_diffrn_orient_matrix_UB_23 -0.045044
_diffrn_orient_matrix_UB_31 -0.056988
_diffrn_orient_matrix_UB_32 0.068133
_diffrn_orient_matrix_UB_33 -0.021247
_diffrn_radiation_monochromator graphite
_diffrn_radiation_probe x-ray
_diffrn_radiation_source 'fine-focus sealed tube'
_diffrn_radiation_type MoK\a
_diffrn_radiation_wavelength 0.71073
_diffrn_radiation_xray_symbol K-L~3~
_diffrn_reflns_av_R_equivalents 0.0894
_diffrn_reflns_av_sigmaI/netI 0.1089
_diffrn_reflns_limit_h_max 13
_diffrn_reflns_limit_h_min -13
_diffrn_reflns_limit_k_max 18
_diffrn_reflns_limit_k_min -18
_diffrn_reflns_limit_l_max 26
_diffrn_reflns_limit_l_min -26
_diffrn_reflns_number 35805
_diffrn_reflns_theta_full 26.42
_diffrn_reflns_theta_max 26.42
_diffrn_reflns_theta_min 1.02
_diffrn_source 'sealed X-ray tube'
_diffrn_source_current 35.0
_diffrn_source_power 1.75
_diffrn_source_target Mo
_diffrn_source_voltage 50.0
_exptl_absorpt_coefficient_mu 1.534
_exptl_absorpt_correction_T_max 1.0
_exptl_absorpt_correction_T_min 0.771354
_exptl_absorpt_correction_type multi-scan
_exptl_absorpt_process_details
;
SADABS v.2.10 (Bruker,2003) was used for absorption correction.
;
_exptl_crystal_colour 'clear colourless'
_exptl_crystal_colour_lustre clear
_exptl_crystal_colour_primary colourless
_exptl_crystal_density_diffrn 1.638
_exptl_crystal_density_meas ?
_exptl_crystal_density_method 'not measured'
_exptl_crystal_description block
_exptl_crystal_F_000 1490
_exptl_crystal_size_max 0.19
_exptl_crystal_size_mid 0.17
_exptl_crystal_size_min 0.17
_refine_diff_density_max 1.415
_refine_diff_density_min -0.947
_refine_diff_density_rms 0.135
_refine_ls_extinction_method none
_refine_ls_goodness_of_fit_ref 0.981
_refine_ls_hydrogen_treatment constr
_refine_ls_matrix_type full
_refine_ls_number_parameters 607
_refine_ls_number_reflns 12391
_refine_ls_number_restraints 6
_refine_ls_restrained_S_all 0.981
_refine_ls_R_factor_all 0.1113
_refine_ls_R_factor_gt 0.0520
_refine_ls_shift/su_max 0.001
_refine_ls_shift/su_mean 0.000
_refine_ls_structure_factor_coef Fsqd
_refine_ls_weighting_details
;
calc w=1/[\s^2^(Fo^2^)+(0.0569P)^2^+0.0000P] where P=(Fo^2^+2Fc^2^)/3
;
_refine_ls_weighting_scheme calc
_refine_ls_wR_factor_gt 0.1090
_refine_ls_wR_factor_ref 0.1301
_reflns_number_gt 7439
_reflns_number_total 12391
_reflns_threshold_expression >2sigma(I)
_cod_data_source_file c1dt11549a.txt
_cod_data_source_block 6
_cod_depositor_comments
;
The following automatic conversions were performed:

'_symmetry_cell_setting' value 'Triclinic' changed to 'triclinic'
according to /home/saulius/struct/CIF-dictionaries/cif_core.dic
dictionary named 'cif_core.dic' version 2.4.1 from 2010-06-29.

Automatic conversion script
Id: cif_fix_values 1715 2011-07-08 13:25:40Z adriana 

The following automatic conversions were performed:

'_exptl_crystal_density_meas' value 'not measured' was changed to '?'
- the value is perceived as not measured.

Automatic conversion script
Id: cif_fix_values 3008 2015-01-20 13:52:24Z robertas 
;
_cod_database_code 7017851

loop_
_symmetry_equiv_pos_as_xyz
'x, y, z'
'-x, -y, -z'

loop_
_atom_site_label
_atom_site_type_symbol
_atom_site_fract_x
_atom_site_fract_y
_atom_site_fract_z
_atom_site_U_iso_or_equiv
_atom_site_adp_type
_atom_site_occupancy
_atom_site_symmetry_multiplicity
_atom_site_calc_flag
_atom_site_refinement_flags
_atom_site_disorder_assembly
_atom_site_disorder_group
Sn1 Sn 0.5000 0.5000 -1.0000 0.01792(14) Uani 1 2 d S . .
Sn2 Sn 0.55518(4) 0.61341(3) -0.49722(2) 0.02513(12) Uani 1 1 d . . .
P2 P 0.91881(14) 0.43824(11) -0.69574(7) 0.0163(3) Uani 1 1 d . . .
P1 P 0.74533(14) 0.66132(11) -0.78776(7) 0.0161(3) Uani 1 1 d . . .
P3 P 0.70969(14) 0.53766(11) -0.70959(7) 0.0167(3) Uani 1 1 d . . .
Cl6 Cl 0.78466(15) 0.56879(12) -0.53776(8) 0.0299(4) Uani 1 1 d . . .
Cl11 Cl 0.62326(15) 0.60203(11) -1.06798(7) 0.0269(3) Uani 1 1 d . . .
Cl16 Cl 0.62721(18) -0.00801(12) -0.56035(9) 0.0362(4) Uani 1 1 d . . .
Cl17 Cl 0.86211(18) 0.05591(13) -0.59115(10) 0.0431(5) Uani 1 1 d . . .
Cl7 Cl 0.44132(15) 0.66229(12) -0.60858(8) 0.0310(4) Uani 1 1 d . . .
Cl12 Cl 0.7135(2) 1.05666(14) -0.91733(10) 0.0482(6) Uani 0.991(4) 1 d P A 1
Cl8 Cl 0.54601(16) 0.78144(12) -0.50703(9) 0.0359(4) Uani 1 1 d . . .
Cl9 Cl 0.69297(14) 0.41531(11) -0.92176(7) 0.0269(4) Uani 1 1 d . . .
Cl10 Cl 0.57808(15) 0.38216(11) -1.06387(8) 0.0281(4) Uani 1 1 d . . .
Cl20 Cl 0.40712(17) 0.99373(14) -0.70606(10) 0.0451(5) Uani 1 1 d . . .
Cl3N Cl 0.8333(2) 0.86396(16) -1.01915(12) 0.0452(6) Uani 0.848(2) 1 d PD B 1
Cl18 Cl 0.6100(2) 0.17199(14) -0.66228(10) 0.0557(6) Uani 1 1 d . . .
Cl19 Cl 0.18867(19) 0.91268(14) -0.69293(9) 0.0460(5) Uani 1 1 d . . .
Cl2N Cl 1.1083(2) 0.76642(15) -1.03761(11) 0.0397(5) Uani 0.848(2) 1 d PD B 1
Cl22 Cl 0.4309(2) 1.13865(17) -0.90882(12) 0.0590(7) Uani 0.991(4) 1 d P A 1
Cl1N Cl 1.0441(3) 0.87206(19) -0.94023(11) 0.0526(6) Uani 0.848(2) 1 d PD B 1
Cl21 Cl 0.6141(3) 1.15819(16) -0.81919(11) 0.0779(9) Uani 0.991(4) 1 d P A 1
C4 C 0.8598(6) 0.6191(4) -0.8474(3) 0.0181(12) Uani 1 1 d . . .
C5 C 0.9987(6) 0.5784(4) -0.8313(3) 0.0186(13) Uani 1 1 d . . .
C14 C 0.8956(6) 0.6010(4) -0.9584(3) 0.0239(14) Uani 1 1 d . . .
H14 H 0.8608 0.6062 -1.0001 0.036 Uiso 1 1 calc R . .
C15 C 0.8113(6) 0.6280(4) -0.9101(3) 0.0204(13) Uani 1 1 d . . .
H15 H 0.7197 0.6529 -0.9201 0.031 Uiso 1 1 calc R . .
C12 C 1.0841(6) 0.5541(4) -0.8809(3) 0.0233(14) Uani 1 1 d . . .
H12 H 1.1760 0.5298 -0.8715 0.035 Uiso 1 1 calc R . .
C9 C 1.1731(6) 0.5680(4) -0.6453(3) 0.0244(14) Uani 1 1 d . . .
H9 H 1.2069 0.5708 -0.6058 0.037 Uiso 1 1 calc R . .
C8 C 1.0848(6) 0.5131(4) -0.6432(3) 0.0221(13) Uani 1 1 d . . .
H8 H 1.0639 0.4769 -0.6020 0.033 Uiso 1 1 calc R . .
C34 C 0.9297(5) 0.3652(4) -0.6079(3) 0.0154(12) Uani 1 1 d . . .
H34 H 0.9229 0.4108 -0.5819 0.023 Uiso 1 1 calc R . .
C6 C 1.0610(5) 0.5668(4) -0.7651(3) 0.0167(12) Uani 1 1 d . . .
C39 C 0.8135(6) 0.3231(4) -0.5861(3) 0.0199(13) Uani 1 1 d . . .
H39B H 0.8166 0.2742 -0.6081 0.030 Uiso 1 1 calc R . .
H39A H 0.7291 0.3741 -0.5993 0.030 Uiso 1 1 calc R . .
C22 C 0.8097(6) 0.7310(4) -0.7458(3) 0.0187(13) Uani 1 1 d . . .
H22 H 0.8838 0.6839 -0.7152 0.028 Uiso 1 1 calc R . .
C23 C 0.8691(6) 0.8047(4) -0.7937(3) 0.0230(14) Uani 1 1 d . . .
H23B H 0.9360 0.7723 -0.8196 0.035 Uiso 1 1 calc R . .
H23A H 0.7993 0.8540 -0.8247 0.035 Uiso 1 1 calc R . .
C7 C 1.0290(5) 0.5128(4) -0.7023(3) 0.0163(12) Uani 1 1 d . . .
C13 C 1.0322(6) 0.5661(4) -0.9442(3) 0.0240(14) Uani 1 1 d . . .
H13 H 1.0897 0.5506 -0.9772 0.036 Uiso 1 1 calc R . .
C27 C 0.7078(6) 0.7781(5) -0.7018(3) 0.0244(14) Uani 1 1 d . . .
H27A H 0.6726 0.7298 -0.6714 0.037 Uiso 1 1 calc R . .
H27B H 0.6339 0.8283 -0.7296 0.037 Uiso 1 1 calc R . .
C33 C 0.9086(6) 0.2786(4) -0.7370(3) 0.0230(14) Uani 1 1 d . . .
H33A H 0.9444 0.2347 -0.6931 0.035 Uiso 1 1 calc R . .
H33B H 0.8122 0.3026 -0.7351 0.035 Uiso 1 1 calc R . .
C11 C 1.1540(6) 0.6154(4) -0.7653(3) 0.0240(14) Uani 1 1 d . . .
H11 H 1.1807 0.6479 -0.8063 0.036 Uiso 1 1 calc R . .
C36 C 1.0729(6) 0.2460(4) -0.5092(3) 0.0259(14) Uani 1 1 d . . .
H36B H 1.1576 0.1956 -0.4951 0.039 Uiso 1 1 calc R . .
H36A H 1.0693 0.2965 -0.4888 0.039 Uiso 1 1 calc R . .
C16 C 0.5812(5) 0.7322(4) -0.8315(3) 0.0163(12) Uani 1 1 d . . .
H16 H 0.5640 0.6957 -0.8602 0.025 Uiso 1 1 calc R . .
C28 C 0.9670(5) 0.3648(4) -0.7544(3) 0.0203(13) Uani 1 1 d . . .
H28 H 0.9295 0.4070 -0.7990 0.031 Uiso 1 1 calc R . .
C21 C 0.4652(5) 0.7430(4) -0.7849(3) 0.0200(13) Uani 1 1 d . . .
H21A H 0.4634 0.6794 -0.7573 0.030 Uiso 1 1 calc R . .
H21B H 0.4766 0.7795 -0.7555 0.030 Uiso 1 1 calc R . .
C10 C 1.2083(6) 0.6171(4) -0.7065(3) 0.0229(14) Uani 1 1 d . . .
H10 H 1.2688 0.6516 -0.7084 0.034 Uiso 1 1 calc R . .
C32 C 0.9429(6) 0.2244(5) -0.7890(3) 0.0316(16) Uani 1 1 d . . .
H32A H 0.9099 0.1686 -0.7758 0.047 Uiso 1 1 calc R . .
H32B H 0.8988 0.2665 -0.8319 0.047 Uiso 1 1 calc R . .
C29 C 1.1190(6) 0.3282(4) -0.7594(3) 0.0257(14) Uani 1 1 d . . .
H29A H 1.1601 0.2847 -0.7163 0.039 Uiso 1 1 calc R . .
H29B H 1.1550 0.3826 -0.7714 0.039 Uiso 1 1 calc R . .
C18 C 0.4516(6) 0.8802(5) -0.9194(3) 0.0278(15) Uani 1 1 d . . .
H18B H 0.4524 0.9430 -0.9488 0.042 Uiso 1 1 calc R . .
H18A H 0.4412 0.8413 -0.9473 0.042 Uiso 1 1 calc R . .
C26 C 0.7766(7) 0.8221(5) -0.6614(3) 0.0311(16) Uani 1 1 d . . .
H26A H 0.7121 0.8534 -0.6340 0.047 Uiso 1 1 calc R . .
H26B H 0.8468 0.7709 -0.6317 0.047 Uiso 1 1 calc R . .
C35 C 1.0656(6) 0.2883(4) -0.5855(3) 0.0204(13) Uani 1 1 d . . .
H35A H 1.0766 0.2372 -0.6065 0.031 Uiso 1 1 calc R . .
H35B H 1.1367 0.3174 -0.5992 0.031 Uiso 1 1 calc R . .
C2 C 0.5377(6) 0.4327(5) -0.7200(3) 0.0269(14) Uani 1 1 d . . .
H2B H 0.5955 0.3746 -0.6888 0.040 Uiso 1 1 calc R . .
H2A H 0.4787 0.4707 -0.6942 0.040 Uiso 1 1 calc R . .
C30 C 1.1507(6) 0.2741(5) -0.8135(3) 0.0318(16) Uani 1 1 d . . .
H30A H 1.1142 0.3190 -0.8569 0.048 Uiso 1 1 calc R . .
H30B H 1.2468 0.2495 -0.8160 0.048 Uiso 1 1 calc R . .
C19 C 0.3349(6) 0.8934(5) -0.8743(3) 0.0298(15) Uani 1 1 d . . .
H19B H 0.2518 0.9232 -0.9014 0.045 Uiso 1 1 calc R . .
H19A H 0.3416 0.9360 -0.8485 0.045 Uiso 1 1 calc R . .
C38 C 0.6862(7) 0.0930(5) -0.5850(3) 0.0335(16) Uani 1 1 d . . .
H38 H 0.6643 0.1276 -0.5510 0.050 Uiso 1 1 calc R . .
C1 C 0.6226(6) 0.4919(4) -0.7627(3) 0.0225(13) Uani 1 1 d . . .
H1A H 0.5658 0.5462 -0.7971 0.034 Uiso 1 1 calc R . .
H1B H 0.6881 0.4516 -0.7848 0.034 Uiso 1 1 calc R . .
C37 C 0.9596(6) 0.2034(5) -0.4844(3) 0.0277(15) Uani 1 1 d . . .
H37B H 0.9643 0.1820 -0.4357 0.041 Uiso 1 1 calc R . .
H37A H 0.9698 0.1473 -0.5000 0.041 Uiso 1 1 calc R . .
C17 C 0.5829(6) 0.8310(4) -0.8786(3) 0.0221(13) Uani 1 1 d . . .
H17A H 0.5961 0.8713 -0.8524 0.033 Uiso 1 1 calc R . .
H17B H 0.6562 0.8221 -0.9084 0.033 Uiso 1 1 calc R . .
C24 C 0.9322(6) 0.8522(5) -0.7549(3) 0.0270(15) Uani 1 1 d . . .
H24B H 0.9616 0.9028 -0.7863 0.041 Uiso 1 1 calc R . .
H24A H 1.0103 0.8043 -0.7289 0.041 Uiso 1 1 calc R . .
C3 C 0.4549(6) 0.4044(5) -0.7645(3) 0.0302(15) Uani 1 1 d . . .
H3C H 0.5129 0.3708 -0.7923 0.045 Uiso 1 1 calc R . .
H3B H 0.3917 0.4618 -0.7923 0.045 Uiso 1 1 calc R . .
H3A H 0.4080 0.3629 -0.7367 0.045 Uiso 1 1 calc R . .
C20 C 0.3346(6) 0.7955(4) -0.8267(3) 0.0243(14) Uani 1 1 d . . .
H20B H 0.2614 0.8052 -0.7969 0.036 Uiso 1 1 calc R . .
H20A H 0.3197 0.7555 -0.8526 0.036 Uiso 1 1 calc R . .
C1AA C 0.8238(6) 0.2774(5) -0.5095(3) 0.0273(15) Uani 1 1 d . . .
H1AB H 0.8078 0.3283 -0.4880 0.041 Uiso 1 1 calc R . .
H1AA H 0.7548 0.2459 -0.4967 0.041 Uiso 1 1 calc R . .
C25 C 0.8361(7) 0.8959(5) -0.7079(3) 0.0345(17) Uani 1 1 d . . .
H25A H 0.7647 0.9504 -0.7342 0.052 Uiso 1 1 calc R . .
H25B H 0.8831 0.9201 -0.6811 0.052 Uiso 1 1 calc R . .
C31 C 1.0920(6) 0.1907(5) -0.7971(3) 0.0302(15) Uani 1 1 d . . .
H31B H 1.1096 0.1600 -0.8327 0.045 Uiso 1 1 calc R . .
H31A H 1.1351 0.1428 -0.7558 0.045 Uiso 1 1 calc R . .
C0AA C 0.5869(8) 1.1526(5) -0.9000(3) 0.0399(18) Uani 0.991(4) 1 d P A 1
H0AA H 0.5898 1.2137 -0.9326 0.048 Uiso 0.991(4) 1 calc PR A 1
C1M C 0.9975(7) 0.8660(6) -1.0196(4) 0.034(2) Uani 0.848(2) 1 d PD B 1
H1M H 1.0029 0.9246 -1.0541 0.041 Uiso 0.848(2) 1 calc PR B 1
C45 C 0.3100(7) 0.9349(5) -0.6493(3) 0.0357(17) Uani 1 1 d . . .
H45 H 0.3689 0.8722 -0.6224 0.054 Uiso 1 1 calc R . .
Cl24 Cl 0.2338(2) 1.00066(15) -0.59476(9) 0.0533(5) Uani 1 1 d . . .
Cl3P Cl 1.1432(11) 0.7843(8) -0.9828(6) 0.0397(5) Uani 0.152(2) 1 d PD B 2
Cl2P Cl 1.0072(14) 0.9349(10) -1.1013(6) 0.0526(6) Uani 0.152(2) 1 d PD B 2
Cl1P Cl 0.8649(12) 0.8862(9) -0.9825(7) 0.0452(6) Uani 0.152(2) 1 d PD B 2
C1O C 1.019(2) 0.896(2) -1.0138(11) 0.034(2) Uani 0.152(2) 1 d PD B 2
H1O H 1.0417 0.9448 -0.9980 0.041 Uiso 0.152(2) 1 calc PR B 2

loop_
_atom_site_aniso_label
_atom_site_aniso_U_11
_atom_site_aniso_U_22
_atom_site_aniso_U_33
_atom_site_aniso_U_23
_atom_site_aniso_U_13
_atom_site_aniso_U_12
Sn1 0.0179(3) 0.0180(3) 0.0188(3) -0.0076(2) -0.0031(2) -0.0042(2)
Sn2 0.0285(2) 0.0247(2) 0.0217(2) -0.00573(19) 0.00028(18) -0.00836(19)
P2 0.0155(7) 0.0178(8) 0.0165(8) -0.0059(6) -0.0013(6) -0.0052(6)
P1 0.0173(8) 0.0173(8) 0.0155(7) -0.0069(6) 0.0004(6) -0.0058(6)
P3 0.0179(8) 0.0167(8) 0.0164(8) -0.0053(6) -0.0005(6) -0.0061(6)
Cl6 0.0261(8) 0.0320(9) 0.0327(9) -0.0155(7) -0.0016(7) -0.0042(7)
Cl11 0.0263(8) 0.0307(9) 0.0255(8) -0.0062(7) -0.0007(6) -0.0128(7)
Cl16 0.0454(10) 0.0296(9) 0.0382(10) -0.0129(8) 0.0039(8) -0.0153(8)
Cl17 0.0422(11) 0.0372(11) 0.0581(12) -0.0229(9) 0.0036(9) -0.0152(8)
Cl7 0.0283(8) 0.0437(10) 0.0268(8) -0.0153(7) 0.0003(6) -0.0144(7)
Cl12 0.0565(13) 0.0367(11) 0.0451(12) -0.0053(9) -0.0089(9) -0.0103(9)
Cl8 0.0323(9) 0.0319(9) 0.0521(11) -0.0249(8) 0.0023(8) -0.0100(7)
Cl9 0.0225(8) 0.0306(9) 0.0248(8) -0.0082(7) -0.0064(6) -0.0031(7)
Cl10 0.0296(8) 0.0267(9) 0.0299(8) -0.0162(7) -0.0029(7) -0.0029(7)
Cl20 0.0300(9) 0.0452(11) 0.0584(12) -0.0156(9) -0.0010(8) -0.0080(8)
Cl3N 0.0279(11) 0.0395(13) 0.0614(16) -0.0048(11) 0.0019(10) -0.0104(9)
Cl18 0.0758(15) 0.0408(12) 0.0420(11) 0.0046(9) -0.0195(10) -0.0188(11)
Cl19 0.0502(11) 0.0507(12) 0.0451(11) -0.0164(9) -0.0065(9) -0.0233(10)
Cl2N 0.0373(11) 0.0345(12) 0.0479(13) -0.0148(10) 0.0052(9) -0.0094(9)
Cl22 0.0605(14) 0.0626(15) 0.0798(16) -0.0458(13) 0.0240(12) -0.0348(12)
Cl1N 0.0708(16) 0.0597(16) 0.0359(12) -0.0182(11) 0.0014(11) -0.0282(13)
Cl21 0.143(3) 0.0402(13) 0.0447(13) -0.0130(10) -0.0346(14) -0.0141(14)
C4 0.022(3) 0.016(3) 0.020(3) -0.006(2) -0.001(2) -0.010(2)
C5 0.026(3) 0.014(3) 0.021(3) -0.008(2) 0.004(2) -0.010(3)
C14 0.028(3) 0.028(4) 0.017(3) -0.008(3) -0.004(3) -0.010(3)
C15 0.019(3) 0.019(3) 0.023(3) -0.006(3) -0.006(2) -0.004(3)
C12 0.025(3) 0.025(3) 0.022(3) -0.007(3) 0.002(3) -0.012(3)
C9 0.025(3) 0.023(3) 0.028(3) -0.008(3) -0.008(3) -0.008(3)
C8 0.024(3) 0.022(3) 0.021(3) -0.005(3) -0.005(2) -0.008(3)
C34 0.017(3) 0.015(3) 0.016(3) -0.004(2) -0.004(2) -0.008(2)
C6 0.015(3) 0.022(3) 0.017(3) -0.012(3) 0.006(2) -0.005(2)
C39 0.024(3) 0.018(3) 0.017(3) -0.002(2) 0.001(2) -0.007(3)
C22 0.022(3) 0.021(3) 0.015(3) -0.006(2) -0.005(2) -0.006(3)
C23 0.027(3) 0.023(3) 0.025(3) -0.009(3) 0.001(3) -0.013(3)
C7 0.010(3) 0.023(3) 0.016(3) -0.006(2) -0.001(2) -0.005(2)
C13 0.027(3) 0.029(4) 0.022(3) -0.014(3) 0.009(3) -0.012(3)
C27 0.028(3) 0.029(4) 0.020(3) -0.012(3) -0.002(3) -0.011(3)
C33 0.022(3) 0.024(3) 0.026(3) -0.009(3) -0.005(3) -0.008(3)
C11 0.022(3) 0.022(3) 0.027(3) -0.005(3) 0.001(3) -0.009(3)
C36 0.027(3) 0.022(3) 0.023(3) -0.002(3) -0.006(3) -0.004(3)
C16 0.020(3) 0.016(3) 0.013(3) -0.004(2) -0.005(2) -0.006(2)
C28 0.019(3) 0.018(3) 0.024(3) -0.005(3) -0.002(2) -0.006(3)
C21 0.018(3) 0.022(3) 0.018(3) -0.004(3) 0.004(2) -0.007(3)
C10 0.021(3) 0.026(3) 0.023(3) -0.008(3) -0.002(2) -0.010(3)
C32 0.034(4) 0.025(4) 0.040(4) -0.018(3) -0.007(3) -0.007(3)
C29 0.024(3) 0.021(3) 0.030(4) -0.006(3) 0.001(3) -0.004(3)
C18 0.033(4) 0.023(3) 0.021(3) 0.003(3) -0.008(3) -0.007(3)
C26 0.034(4) 0.037(4) 0.030(4) -0.026(3) -0.003(3) -0.006(3)
C35 0.021(3) 0.016(3) 0.021(3) -0.001(2) -0.003(2) -0.006(3)
C2 0.024(3) 0.032(4) 0.031(4) -0.014(3) -0.001(3) -0.014(3)
C30 0.026(4) 0.029(4) 0.038(4) -0.014(3) 0.003(3) -0.001(3)
C19 0.023(3) 0.025(4) 0.035(4) -0.002(3) -0.007(3) -0.004(3)
C38 0.050(4) 0.023(4) 0.025(4) -0.007(3) 0.000(3) -0.008(3)
C1 0.022(3) 0.024(3) 0.024(3) -0.007(3) -0.005(2) -0.010(3)
C37 0.034(4) 0.025(4) 0.021(3) -0.002(3) -0.008(3) -0.008(3)
C17 0.022(3) 0.023(3) 0.023(3) -0.007(3) 0.000(2) -0.009(3)
C24 0.031(4) 0.022(3) 0.031(4) -0.005(3) -0.009(3) -0.014(3)
C3 0.028(4) 0.033(4) 0.034(4) -0.009(3) -0.010(3) -0.015(3)
C20 0.019(3) 0.025(3) 0.029(3) -0.006(3) -0.006(3) -0.008(3)
C1AA 0.035(4) 0.030(4) 0.021(3) -0.004(3) 0.002(3) -0.018(3)
C25 0.040(4) 0.031(4) 0.040(4) -0.018(3) -0.008(3) -0.013(3)
C31 0.035(4) 0.023(4) 0.036(4) -0.021(3) 0.000(3) -0.001(3)
C0AA 0.064(5) 0.032(4) 0.028(4) -0.006(3) -0.007(3) -0.022(4)
C1M 0.032(4) 0.043(5) 0.030(4) -0.008(4) 0.000(3) -0.016(4)
C45 0.035(4) 0.040(4) 0.031(4) -0.014(3) -0.005(3) -0.005(3)
Cl24 0.0620(13) 0.0582(13) 0.0383(11) -0.0258(10) -0.0028(9) -0.0044(11)
Cl3P 0.0373(11) 0.0345(12) 0.0479(13) -0.0148(10) 0.0052(9) -0.0094(9)
Cl2P 0.0708(16) 0.0597(16) 0.0359(12) -0.0182(11) 0.0014(11) -0.0282(13)
Cl1P 0.0279(11) 0.0395(13) 0.0614(16) -0.0048(11) 0.0019(10) -0.0104(9)
C1O 0.032(4) 0.043(5) 0.030(4) -0.008(4) 0.000(3) -0.016(4)

loop_
_atom_type_symbol
_atom_type_description
_atom_type_scat_dispersion_real
_atom_type_scat_dispersion_imag
_atom_type_scat_source
C C 0.0033 0.0016 'International Tables Vol C Tables 4.2.6.8 and 6.1.1.4'
H H 0.0000 0.0000 'International Tables Vol C Tables 4.2.6.8 and 6.1.1.4'
P P 0.1023 0.0942 'International Tables Vol C Tables 4.2.6.8 and 6.1.1.4'
Cl Cl 0.1484 0.1585 'International Tables Vol C Tables 4.2.6.8 and 6.1.1.4'
Sn Sn -0.6537 1.4246 'International Tables Vol C Tables 4.2.6.8 and 6.1.1.4'

loop_
_geom_angle_atom_site_label_1
_geom_angle_atom_site_label_2
_geom_angle_atom_site_label_3
_geom_angle
_geom_angle_site_symmetry_1
_geom_angle_site_symmetry_3
Cl11 Sn1 Cl11 179.999(1) 2_663 .
Cl11 Sn1 Cl9 89.78(5) 2_663 2_663
Cl11 Sn1 Cl9 90.21(5) . 2_663
Cl11 Sn1 Cl9 90.22(5) 2_663 .
Cl11 Sn1 Cl9 89.79(5) . .
Cl9 Sn1 Cl9 179.999(1) 2_663 .
Cl11 Sn1 Cl10 91.02(5) 2_663 2_663
Cl11 Sn1 Cl10 88.98(5) . 2_663
Cl9 Sn1 Cl10 90.47(5) 2_663 2_663
Cl9 Sn1 Cl10 89.54(5) . 2_663
Cl11 Sn1 Cl10 88.97(5) 2_663 .
Cl11 Sn1 Cl10 91.02(5) . .
Cl9 Sn1 Cl10 89.53(5) 2_663 .
Cl9 Sn1 Cl10 90.46(5) . .
Cl10 Sn1 Cl10 179.998(1) 2_663 .
Cl8 Sn2 Cl7 92.16(6) . .
Cl8 Sn2 Cl6 94.78(6) . .
Cl7 Sn2 Cl6 95.30(5) . .
C7 P2 C34 106.9(2) . .
C7 P2 C28 109.9(3) . .
C34 P2 C28 113.2(3) . .
C7 P2 P3 107.02(19) . .
C34 P2 P3 103.19(18) . .
C28 P2 P3 115.94(19) . .
C4 P1 C22 111.8(3) . .
C4 P1 C16 108.9(3) . .
C22 P1 C16 112.0(3) . .
C4 P1 P3 110.61(19) . .
C22 P1 P3 107.91(19) . .
C16 P1 P3 105.45(18) . .
C1 P3 P1 99.25(19) . .
C1 P3 P2 104.3(2) . .
P1 P3 P2 97.72(8) . .
C15 C4 C5 119.3(5) . .
C15 C4 P1 119.5(4) . .
C5 C4 P1 121.3(4) . .
C12 C5 C4 119.0(5) . .
C12 C5 C6 117.5(5) . .
C4 C5 C6 123.3(5) . .
C15 C14 C13 119.4(5) . .
C15 C14 H14 120.3 . .
C13 C14 H14 120.3 . .
C4 C15 C14 121.6(5) . .
C4 C15 H15 119.2 . .
C14 C15 H15 119.2 . .
C13 C12 C5 120.2(6) . .
C13 C12 H12 119.9 . .
C5 C12 H12 119.9 . .
C10 C9 C8 119.3(5) . .
C10 C9 H9 120.4 . .
C8 C9 H9 120.4 . .
C7 C8 C9 120.3(5) . .
C7 C8 H8 119.9 . .
C9 C8 H8 119.9 . .
C35 C34 C39 111.9(4) . .
C35 C34 P2 113.7(4) . .
C39 C34 P2 115.2(4) . .
C35 C34 H34 104.9 . .
C39 C34 H34 104.9 . .
P2 C34 H34 104.9 . .
C11 C6 C7 117.6(5) . .
C11 C6 C5 117.5(5) . .
C7 C6 C5 124.8(5) . .
C34 C39 C1AA 109.7(5) . .
C34 C39 H39B 109.7 . .
C1AA C39 H39B 109.7 . .
C34 C39 H39A 109.7 . .
C1AA C39 H39A 109.7 . .
H39B C39 H39A 108.2 . .
C27 C22 C23 111.4(5) . .
C27 C22 P1 112.8(4) . .
C23 C22 P1 113.6(4) . .
C27 C22 H22 106.1 . .
C23 C22 H22 106.1 . .
P1 C22 H22 106.1 . .
C24 C23 C22 110.6(5) . .
C24 C23 H23B 109.5 . .
C22 C23 H23B 109.5 . .
C24 C23 H23A 109.5 . .
C22 C23 H23A 109.5 . .
H23B C23 H23A 108.1 . .
C8 C7 C6 120.3(5) . .
C8 C7 P2 117.9(4) . .
C6 C7 P2 121.8(4) . .
C14 C13 C12 120.4(6) . .
C14 C13 H13 119.8 . .
C12 C13 H13 119.8 . .
C22 C27 C26 108.8(5) . .
C22 C27 H27A 109.9 . .
C26 C27 H27A 109.9 . .
C22 C27 H27B 109.9 . .
C26 C27 H27B 109.9 . .
H27A C27 H27B 108.3 . .
C32 C33 C28 110.7(5) . .
C32 C33 H33A 109.5 . .
C28 C33 H33A 109.5 . .
C32 C33 H33B 109.5 . .
C28 C33 H33B 109.5 . .
H33A C33 H33B 108.1 . .
C10 C11 C6 122.1(5) . .
C10 C11 H11 118.9 . .
C6 C11 H11 118.9 . .
C37 C36 C35 112.3(5) . .
C37 C36 H36B 109.2 . .
C35 C36 H36B 109.2 . .
C37 C36 H36A 109.2 . .
C35 C36 H36A 109.2 . .
H36B C36 H36A 107.9 . .
C21 C16 C17 111.3(5) . .
C21 C16 P1 114.1(4) . .
C17 C16 P1 111.9(4) . .
C21 C16 H16 106.3 . .
C17 C16 H16 106.3 . .
P1 C16 H16 106.3 . .
C29 C28 C33 110.1(5) . .
C29 C28 P2 112.4(4) . .
C33 C28 P2 112.5(4) . .
C29 C28 H28 107.2 . .
C33 C28 H28 107.2 . .
P2 C28 H28 107.2 . .
C20 C21 C16 109.4(5) . .
C20 C21 H21A 109.8 . .
C16 C21 H21A 109.8 . .
C20 C21 H21B 109.8 . .
C16 C21 H21B 109.8 . .
H21A C21 H21B 108.2 . .
C9 C10 C11 120.2(6) . .
C9 C10 H10 119.9 . .
C11 C10 H10 119.9 . .
C31 C32 C33 111.7(5) . .
C31 C32 H32A 109.3 . .
C33 C32 H32A 109.3 . .
C31 C32 H32B 109.3 . .
C33 C32 H32B 109.3 . .
H32A C32 H32B 107.9 . .
C28 C29 C30 109.1(5) . .
C28 C29 H29A 109.9 . .
C30 C29 H29A 109.9 . .
C28 C29 H29B 109.9 . .
C30 C29 H29B 109.9 . .
H29A C29 H29B 108.3 . .
C19 C18 C17 111.1(5) . .
C19 C18 H18B 109.4 . .
C17 C18 H18B 109.4 . .
C19 C18 H18A 109.4 . .
C17 C18 H18A 109.4 . .
H18B C18 H18A 108.0 . .
C25 C26 C27 110.9(5) . .
C25 C26 H26A 109.5 . .
C27 C26 H26A 109.5 . .
C25 C26 H26B 109.5 . .
C27 C26 H26B 109.5 . .
H26A C26 H26B 108.0 . .
C36 C35 C34 109.1(5) . .
C36 C35 H35A 109.9 . .
C34 C35 H35A 109.9 . .
C36 C35 H35B 109.9 . .
C34 C35 H35B 109.9 . .
H35A C35 H35B 108.3 . .
C3 C2 C1 110.6(5) . .
C3 C2 H2B 109.5 . .
C1 C2 H2B 109.5 . .
C3 C2 H2A 109.5 . .
C1 C2 H2A 109.5 . .
H2B C2 H2A 108.1 . .
C31 C30 C29 111.0(5) . .
C31 C30 H30A 109.4 . .
C29 C30 H30A 109.4 . .
C31 C30 H30B 109.4 . .
C29 C30 H30B 109.4 . .
H30A C30 H30B 108.0 . .
C18 C19 C20 109.9(5) . .
C18 C19 H19B 109.7 . .
C20 C19 H19B 109.7 . .
C18 C19 H19A 109.7 . .
C20 C19 H19A 109.7 . .
H19B C19 H19A 108.2 . .
Cl16 C38 Cl18 110.7(4) . .
Cl16 C38 Cl17 110.5(4) . .
Cl18 C38 Cl17 109.7(4) . .
Cl16 C38 H38 108.7 . .
Cl18 C38 H38 108.7 . .
Cl17 C38 H38 108.7 . .
C2 C1 P3 110.7(4) . .
C2 C1 H1A 109.5 . .
P3 C1 H1A 109.5 . .
C2 C1 H1B 109.5 . .
P3 C1 H1B 109.5 . .
H1A C1 H1B 108.1 . .
C36 C37 C1AA 111.4(5) . .
C36 C37 H37B 109.3 . .
C1AA C37 H37B 109.3 . .
C36 C37 H37A 109.3 . .
C1AA C37 H37A 109.3 . .
H37B C37 H37A 108.0 . .
C18 C17 C16 109.5(5) . .
C18 C17 H17A 109.8 . .
C16 C17 H17A 109.8 . .
C18 C17 H17B 109.8 . .
C16 C17 H17B 109.8 . .
H17A C17 H17B 108.2 . .
C23 C24 C25 112.2(5) . .
C23 C24 H24B 109.2 . .
C25 C24 H24B 109.2 . .
C23 C24 H24A 109.2 . .
C25 C24 H24A 109.2 . .
H24B C24 H24A 107.9 . .
C2 C3 H3C 109.5 . .
C2 C3 H3B 109.5 . .
H3C C3 H3B 109.5 . .
C2 C3 H3A 109.5 . .
H3C C3 H3A 109.5 . .
H3B C3 H3A 109.5 . .
C21 C20 C19 112.2(5) . .
C21 C20 H20B 109.2 . .
C19 C20 H20B 109.2 . .
C21 C20 H20A 109.2 . .
C19 C20 H20A 109.2 . .
H20B C20 H20A 107.9 . .
C37 C1AA C39 112.6(5) . .
C37 C1AA H1AB 109.1 . .
C39 C1AA H1AB 109.1 . .
C37 C1AA H1AA 109.1 . .
C39 C1AA H1AA 109.1 . .
H1AB C1AA H1AA 107.8 . .
C24 C25 C26 111.7(5) . .
C24 C25 H25A 109.3 . .
C26 C25 H25A 109.3 . .
C24 C25 H25B 109.3 . .
C26 C25 H25B 109.3 . .
H25A C25 H25B 107.9 . .
C32 C31 C30 111.7(5) . .
C32 C31 H31B 109.3 . .
C30 C31 H31B 109.3 . .
C32 C31 H31A 109.3 . .
C30 C31 H31A 109.3 . .
H31B C31 H31A 107.9 . .
Cl22 C0AA Cl21 110.9(4) . .
Cl22 C0AA Cl12 110.2(4) . .
Cl21 C0AA Cl12 110.4(4) . .
Cl22 C0AA H0AA 108.4 . .
Cl21 C0AA H0AA 108.4 . .
Cl12 C0AA H0AA 108.4 . .
Cl2N C1M Cl3N 112.8(4) . .
Cl2N C1M Cl1N 109.8(4) . .
Cl3N C1M Cl1N 109.4(4) . .
Cl2N C1M H1M 108.2 . .
Cl3N C1M H1M 108.2 . .
Cl1N C1M H1M 108.2 . .
Cl24 C45 Cl20 112.1(4) . .
Cl24 C45 Cl19 110.2(4) . .
Cl20 C45 Cl19 110.2(4) . .
Cl24 C45 H45 108.1 . .
Cl20 C45 H45 108.1 . .
Cl19 C45 H45 108.1 . .
Cl2P C1O Cl1P 109.9(15) . .
Cl2P C1O Cl3P 111.5(15) . .
Cl1P C1O Cl3P 109.5(14) . .
Cl2P C1O H1O 108.6 . .
Cl1P C1O H1O 108.6 . .
Cl3P C1O H1O 108.6 . .

loop_
_geom_bond_atom_site_label_1
_geom_bond_atom_site_label_2
_geom_bond_distance
_geom_bond_site_symmetry_2
Sn1 Cl11 2.4149(15) 2_663
Sn1 Cl11 2.4149(15) .
Sn1 Cl9 2.4301(14) 2_663
Sn1 Cl9 2.4301(14) .
Sn1 Cl10 2.4566(15) 2_663
Sn1 Cl10 2.4566(15) .
Sn2 Cl8 2.4616(17) .
Sn2 Cl7 2.4633(16) .
Sn2 Cl6 2.4810(16) .
P2 C7 1.822(6) .
P2 C34 1.829(5) .
P2 C28 1.840(6) .
P2 P3 2.230(2) .
P1 C4 1.808(6) .
P1 C22 1.833(6) .
P1 C16 1.844(5) .
P1 P3 2.208(2) .
P3 C1 1.862(6) .
Cl16 C38 1.751(7) .
Cl17 C38 1.773(7) .
Cl12 C0AA 1.762(8) .
Cl20 C45 1.749(7) .
Cl3N C1M 1.734(7) .
Cl18 C38 1.752(6) .
Cl19 C45 1.763(7) .
Cl2N C1M 1.731(8) .
Cl22 C0AA 1.740(8) .
Cl1N C1M 1.781(7) .
Cl21 C0AA 1.751(7) .
C4 C15 1.378(8) .
C4 C5 1.414(8) .
C5 C12 1.396(8) .
C5 C6 1.493(8) .
C14 C15 1.383(8) .
C14 C13 1.383(8) .
C14 H14 0.9300 .
C15 H15 0.9300 .
C12 C13 1.392(8) .
C12 H12 0.9300 .
C9 C10 1.372(8) .
C9 C8 1.411(8) .
C9 H9 0.9300 .
C8 C7 1.390(8) .
C8 H8 0.9300 .
C34 C35 1.531(7) .
C34 C39 1.535(7) .
C34 H34 0.9800 .
C6 C11 1.389(8) .
C6 C7 1.412(8) .
C39 C1AA 1.535(8) .
C39 H39B 0.9700 .
C39 H39A 0.9700 .
C22 C27 1.528(8) .
C22 C23 1.530(8) .
C22 H22 0.9800 .
C23 C24 1.512(8) .
C23 H23B 0.9700 .
C23 H23A 0.9700 .
C13 H13 0.9300 .
C27 C26 1.533(8) .
C27 H27A 0.9700 .
C27 H27B 0.9700 .
C33 C32 1.513(8) .
C33 C28 1.548(8) .
C33 H33A 0.9700 .
C33 H33B 0.9700 .
C11 C10 1.386(8) .
C11 H11 0.9300 .
C36 C37 1.521(8) .
C36 C35 1.526(8) .
C36 H36B 0.9700 .
C36 H36A 0.9700 .
C16 C21 1.524(7) .
C16 C17 1.533(8) .
C16 H16 0.9800 .
C28 C29 1.533(8) .
C28 H28 0.9800 .
C21 C20 1.521(8) .
C21 H21A 0.9700 .
C21 H21B 0.9700 .
C10 H10 0.9300 .
C32 C31 1.512(9) .
C32 H32A 0.9700 .
C32 H32B 0.9700 .
C29 C30 1.548(9) .
C29 H29A 0.9700 .
C29 H29B 0.9700 .
C18 C19 1.514(9) .
C18 C17 1.514(8) .
C18 H18B 0.9700 .
C18 H18A 0.9700 .
C26 C25 1.520(9) .
C26 H26A 0.9700 .
C26 H26B 0.9700 .
C35 H35A 0.9700 .
C35 H35B 0.9700 .
C2 C3 1.526(8) .
C2 C1 1.527(8) .
C2 H2B 0.9700 .
C2 H2A 0.9700 .
C30 C31 1.512(9) .
C30 H30A 0.9700 .
C30 H30B 0.9700 .
C19 C20 1.521(8) .
C19 H19B 0.9700 .
C19 H19A 0.9700 .
C38 H38 0.9800 .
C1 H1A 0.9700 .
C1 H1B 0.9700 .
C37 C1AA 1.522(8) .
C37 H37B 0.9700 .
C37 H37A 0.9700 .
C17 H17A 0.9700 .
C17 H17B 0.9700 .
C24 C25 1.518(9) .
C24 H24B 0.9700 .
C24 H24A 0.9700 .
C3 H3C 0.9600 .
C3 H3B 0.9600 .
C3 H3A 0.9600 .
C20 H20B 0.9700 .
C20 H20A 0.9700 .
C1AA H1AB 0.9700 .
C1AA H1AA 0.9700 .
C25 H25A 0.9700 .
C25 H25B 0.9700 .
C31 H31B 0.9700 .
C31 H31A 0.9700 .
C0AA H0AA 0.9800 .
C1M H1M 0.9800 .
C45 Cl24 1.739(7) .
C45 H45 0.9800 .
Cl3P C1O 1.756(19) .
Cl2P C1O 1.743(19) .
Cl1P C1O 1.750(19) .
C1O H1O 0.9800 .
